data_4114484
loop_
_publ_author_name
'Eric G. Tulsky'
'Nathan R. M. Crawford'
'St\'ephane A. Baudron'
'Patrick Batail'
'Jeffrey R. Long'

_publ_section_title
;
 Cluster-to-Metal Magnetic Coupling: Synthesis and Characterization of
 25-Electron [Re6-nOsnSe8(CN)6](5-n)- (n = 1, 2) Clusters and
 {Re6-nOsnSe8[CNCu(Me6tren)]6}9+ (n = 0, 1, 2) Assemblies
;
_journal_name_full 'Journal of the American Chemical Society'
_journal_page_first 15543
_journal_page_last 15553
_journal_paper_doi 10.1021/ja037444q
_journal_volume 125
_journal_year 2003
_chemical_formula_sum 'C54 H108 N9 Na Os Re5 Se8'
_chemical_formula_weight 2659.36
_chemical_name_systematic
; 
 ? 
;
_space_group_IT_number 12
_symmetry_cell_setting monoclinic
_symmetry_space_group_name_Hall '-C 2y'
_symmetry_space_group_name_H-M 'C 1 2/m 1'
_atom_sites_solution_hydrogens geom
_atom_sites_solution_primary direct
_atom_sites_solution_secondary difmap
_audit_creation_method SHELXL
_cell_angle_alpha 90.00
_cell_angle_beta 113.895(5)
_cell_angle_gamma 90.00
_cell_formula_units_Z 2
_cell_length_a 15.1987(11)
_cell_length_b 20.0425(3)
_cell_length_c 15.5439(9)
_cell_measurement_temperature 150(2)
_cell_volume 4329.1(4)
_computing_structure_refinement 'SHELXL-93 (Sheldrick, 1993)'
_computing_structure_solution 'SHELXS-86 (Sheldrick, 1990)'
_diffrn_ambient_temperature 293(2)
_diffrn_radiation_monochromator graphite
_diffrn_radiation_source 'fine-focus sealed tube'
_diffrn_radiation_type MoK\a
_diffrn_radiation_wavelength 0.71073
_diffrn_reflns_av_R_equivalents 0.1356
_diffrn_reflns_av_sigmaI/netI 0.2054
_diffrn_reflns_limit_h_max 18
_diffrn_reflns_limit_h_min -12
_diffrn_reflns_limit_k_max 21
_diffrn_reflns_limit_k_min -23
_diffrn_reflns_limit_l_max 14
_diffrn_reflns_limit_l_min -18
_diffrn_reflns_number 9806
_diffrn_reflns_theta_max 25.49
_diffrn_reflns_theta_min 1.78
_exptl_absorpt_coefficient_mu 11.825
_exptl_crystal_colour olive-green
_exptl_crystal_density_diffrn 2.040
_exptl_crystal_description rod
_exptl_crystal_F_000 2458
_exptl_crystal_size_max 0.15
_exptl_crystal_size_mid 0.15
_exptl_crystal_size_min 0.05
_refine_diff_density_max 3.148
_refine_diff_density_min -3.569
_refine_diff_density_rms 0.438
_refine_ls_extinction_coef 0.00002(4)
_refine_ls_extinction_expression Fc^*^=kFc[1+0.001xFc^2^\l^3^/sin(2\q)]^-1/4^
_refine_ls_extinction_method SHELXL
_refine_ls_goodness_of_fit_all 1.014
_refine_ls_goodness_of_fit_obs 1.180
_refine_ls_matrix_type full
_refine_ls_number_parameters 142
_refine_ls_number_reflns 3787
_refine_ls_number_restraints 0
_refine_ls_restrained_S_all 1.017
_refine_ls_restrained_S_obs 1.180
_refine_ls_R_factor_all 0.1868
_refine_ls_R_factor_obs 0.0869
_refine_ls_shift/esd_max -0.731
_refine_ls_shift/esd_mean 0.013
_refine_ls_structure_factor_coef Fsqd
_refine_ls_weighting_details 'w=1/[\s^2^(Fo^2^)+(0.1201P)^2^+0.0000P] where P=(Fo^2^+2Fc^2^)/3'
_refine_ls_weighting_scheme calc
_refine_ls_wR_factor_all 0.2763
_refine_ls_wR_factor_obs 0.2163
_reflns_number_observed 1739
_reflns_number_total 3789
_reflns_observed_criterion >2sigma(I)
_cod_data_source_file ja037444qsi20031002_112603_3.cif
_cod_data_source_block 4
_cod_depositor_comments
;
The following automatic conversions were performed:

'_refine_ls_weighting_scheme' value 'calc
w=1/[\s^2^(Fo^2^)+(0.1201P)^2^+0.0000P] where P=(Fo^2^+2Fc^2^)/3' was
changed to 'calc'. New tag '_refine_ls_weighting_details' was
created. The value of the new tag was set to
'w=1/[\s^2^(Fo^2^)+(0.1201P)^2^+0.0000P] where P=(Fo^2^+2Fc^2^)/3'.

Automatic conversion script
Id: cif_fix_values 3143 2015-03-26 13:38:13Z robertas 
;
_cod_original_sg_symbol_H-M 'C 1 2/c 1'
_cod_database_code 4114484

loop_
_symmetry_equiv_pos_as_xyz
'x, y, z'
'-x, y, -z'
'x+1/2, y+1/2, z'
'-x+1/2, y+1/2, -z'
'-x, -y, -z'
'x, -y, z'
'-x+1/2, -y+1/2, -z'
'x+1/2, -y+1/2, z'

loop_
_atom_site_aniso_label
_atom_site_aniso_U_11
_atom_site_aniso_U_22
_atom_site_aniso_U_33
_atom_site_aniso_U_23
_atom_site_aniso_U_13
_atom_site_aniso_U_12
Os1 0.0272(7) 0.0166(6) 0.0518(10) -0.0004(6) 0.0246(6) 0.0000(5)
Os2 0.0256(10) 0.0150(9) 0.0547(15) 0.000 0.0258(9) 0.000
Re1 0.0272(7) 0.0166(6) 0.0518(10) -0.0004(6) 0.0246(6) 0.0000(5)
Re2 0.0256(10) 0.0150(9) 0.0547(15) 0.000 0.0258(9) 0.000
Se1 0.034(2) 0.025(2) 0.057(3) 0.000 0.032(2) 0.000
Se2 0.030(2) 0.023(2) 0.063(4) 0.000 0.023(2) 0.000
Se3 0.031(2) 0.016(2) 0.060(3) 0.0004(13) 0.027(2) -0.0024(11)
C1 0.044(19) 0.038(20) 0.066(29) 0.022(17) 0.030(19) -0.006(15)
N1 0.154(32) 0.037(19) 0.047(25) -0.008(15) 0.039(21) -0.006(19)
N2 0.043(22) 0.009(17) 0.114(37) 0.000 0.057(23) 0.000
N3 0.039(23) 0.017(21) 0.117(42) 0.000 0.044(24) 0.000
C3 0.085(25) 0.015(16) 0.113(34) -0.031(17) 0.082(24) -0.027(15)
C4 0.070(24) 0.055(23) 0.044(26) 0.005(17) 0.029(19) -0.001(18)
C5 0.054(21) 0.028(18) 0.050(26) -0.019(16) 0.013(18) -0.010(15)
C6 0.171(42) 0.063(26) 0.063(33) 0.014(21) 0.083(30) 0.041(26)
C7 0.182(49) 0.093(35) 0.258(72) 0.145(42) 0.210(53) 0.105(35)
C8 0.149(39) 0.075(29) 0.117(41) -0.070(28) 0.118(35) -0.086(29)
C9 0.078(29) 0.055(26) 0.158(48) -0.003(26) 0.055(30) -0.035(22)

loop_
_atom_site_label
_atom_site_type_symbol
_atom_site_fract_x
_atom_site_fract_y
_atom_site_fract_z
_atom_site_U_iso_or_equiv
_atom_site_thermal_displace_type
_atom_site_occupancy
_atom_site_calc_flag
_atom_site_refinement_flags
Os1 Os 0.03104(7) 0.06639(5) 0.09231(9) 0.0291(4) Uani 0.17 d P
Os2 Os 0.12788(10) 0.0000 0.01274(12) 0.0287(6) Uani 0.17 d SP
Re1 Re 0.03104(7) 0.06639(5) 0.09231(9) 0.0291(4) Uani 0.83 d P
Re2 Re 0.12788(10) 0.0000 0.01274(12) 0.0287(6) Uani 0.83 d SP
Se1 Se -0.0624(3) 0.0000 0.1644(3) 0.0344(11) Uani 1 d S
Se2 Se 0.1789(3) 0.0000 0.1883(3) 0.0371(12) Uani 1 d S
Se3 Se 0.1218(2) 0.12539(13) 0.0105(2) 0.0334(9) Uani 1 d .
C1 C 0.0667(20) 0.1428(14) 0.1958(22) 0.047(9) Uani 1 d D
N1 N 0.0867(24) 0.1866(13) 0.2454(20) 0.080(11) Uani 1 d D
C2 C 0.2774(24) 0.0000 0.0250(30) 0.045(12) Uiso 1 d SD
N2 N 0.3575(21) 0.0000 0.0520(27) 0.047(11) Uani 1 d SD
N3 N -0.5000 -0.1658(18) 0.0000 0.054(13) Uani 1 d S
C3 C -0.4627(24) -0.2056(12) -0.0565(25) 0.057(11) Uani 1 d .
H3A H -0.5127(24) -0.2365(12) -0.0938(25) 0.069 Uiso 1 calc R
H3B H -0.4094(24) -0.2320(12) -0.0138(25) 0.069 Uiso 1 calc R
C4 C -0.4286(23) -0.1693(15) -0.1218(23) 0.054(9) Uani 1 d .
H4A H -0.3903(23) -0.1306(15) -0.0909(23) 0.065 Uiso 1 calc R
H4B H -0.4827(23) -0.1546(15) -0.1777(23) 0.065 Uiso 1 calc R
C5 C -0.3662(21) -0.2212(13) -0.1477(22) 0.047(9) Uani 1 d .
H5A H -0.4058(21) -0.2586(13) -0.1809(22) 0.056 Uiso 1 calc R
H5B H -0.3150(21) -0.2379(13) -0.0908(22) 0.056 Uiso 1 calc R
C6 C -0.3194(27) -0.1840(16) -0.2155(24) 0.087(14) Uani 1 d .
H6A H -0.3274(155) -0.2123(55) -0.2680(91) 0.131 Uiso 1 calc R
H6B H -0.2521(47) -0.1759(108) -0.1795(50) 0.131 Uiso 1 calc R
H6C H -0.3517(121) -0.1423(59) -0.2380(141) 0.131 Uiso 1 calc R
C7 C -0.4335(31) -0.1170(19) 0.0568(35) 0.138(28) Uani 1 d .
H7A H -0.4195(31) -0.0867(19) 0.0154(35) 0.166 Uiso 1 calc R
H7B H -0.4650(31) -0.0913(19) 0.0891(35) 0.166 Uiso 1 calc R
C8 C -0.3454(29) -0.1406(18) 0.1247(28) 0.093(16) Uani 1 d .
H8A H -0.3117(29) -0.1609(18) 0.0901(28) 0.112 Uiso 1 calc R
H8B H -0.3614(29) -0.1765(18) 0.1577(28) 0.112 Uiso 1 calc R
C9 C -0.2663(25) -0.0936(17) 0.2060(30) 0.095(15) Uani 1 d .
H9A H -0.2571(25) -0.0538(17) 0.1753(30) 0.114 Uiso 1 calc R
H9B H -0.2949(25) -0.0796(17) 0.2486(30) 0.114 Uiso 1 calc R
C10 C -0.1718(33) -0.1206(26) 0.2626(35) 0.163(23) Uiso 1 d .
H10A H -0.1770(59) -0.1526(159) 0.3063(211) 0.245 Uiso 1 calc R
H10B H -0.1297(94) -0.0851(38) 0.2966(235) 0.245 Uiso 1 calc R
H10C H -0.1462(134) -0.1420(192) 0.2224(44) 0.245 Uiso 1 calc R
Na1 Na 0.4761(48) 0.0000 0.3139(53) 0.189(30) Uiso 0.50 d SP

loop_
_atom_type_symbol
_atom_type_description
_atom_type_scat_dispersion_real
_atom_type_scat_dispersion_imag
_atom_type_scat_source
C C 0.0033 0.0016 'International Tables Vol C Tables 4.2.6.8 and 6.1.1.4'
H H 0.0000 0.0000 'International Tables Vol C Tables 4.2.6.8 and 6.1.1.4'
N N 0.0061 0.0033 'International Tables Vol C Tables 4.2.6.8 and 6.1.1.4'
Na Na 0.0362 0.0249 'International Tables Vol C Tables 4.2.6.8 and 6.1.1.4'
Se Se -0.0929 2.2259 'International Tables Vol C Tables 4.2.6.8 and 6.1.1.4'
Re Re -1.0185 7.2310 'International Tables Vol C Tables 4.2.6.8 and 6.1.1.4'
Os Os -1.2165 7.6030 'International Tables Vol C Tables 4.2.6.8 and 6.1.1.4'

loop_
_geom_angle_atom_site_label_1
_geom_angle_atom_site_label_2
_geom_angle_atom_site_label_3
_geom_angle
_geom_angle_site_symmetry_1
_geom_angle_site_symmetry_3
C1 Os1 Se1 93.5(8) . .
C1 Os1 Se2 92.3(8) . .
Se1 Os1 Se2 89.17(12) . .
C1 Os1 Se3 91.6(8) . 2
Se1 Os1 Se3 89.37(11) . 2
Se2 Os1 Se3 175.91(10) . 2
C1 Os1 Se3 91.2(8) . .
Se1 Os1 Se3 175.36(11) . .
Se2 Os1 Se3 90.44(11) . .
Se3 Os1 Se3 90.71(11) 2 .
C1 Os1 Re1 133.9(8) . 2
Se1 Os1 Re1 117.89(11) . 2
Se2 Os1 Re1 119.09(12) . 2
Se3 Os1 Re1 58.48(8) 2 2
Se3 Os1 Re1 58.48(8) . 2
C1 Os1 Os1 133.9(8) . 2
Se1 Os1 Os1 117.89(11) . 2
Se2 Os1 Os1 119.09(12) . 2
Se3 Os1 Os1 58.48(8) 2 2
Se3 Os1 Os1 58.48(8) . 2
Re1 Os1 Os1 0.00(7) 2 2
C1 Os1 Re2 134.4(8) . .
Se1 Os1 Re2 117.73(6) . .
Se2 Os1 Re2 58.46(11) . .
Se3 Os1 Re2 119.12(9) 2 .
Se3 Os1 Re2 58.36(7) . .
Re1 Os1 Re2 60.66(5) 2 .
Os1 Os1 Re2 60.66(5) 2 .
C1 Os1 Os2 134.4(8) . .
Se1 Os1 Os2 117.73(6) . .
Se2 Os1 Os2 58.46(11) . .
Se3 Os1 Os2 119.12(9) 2 .
Se3 Os1 Os2 58.36(7) . .
Re1 Os1 Os2 60.66(5) 2 .
Os1 Os1 Os2 60.66(5) 2 .
Re2 Os1 Os2 0.00(9) . .
C1 Os1 Re2 135.6(8) . 5
Se1 Os1 Re2 58.20(11) . 5
Se2 Os1 Re2 118.05(6) . 5
Se3 Os1 Re2 58.02(7) 2 5
Se3 Os1 Re2 118.15(9) . 5
Re1 Os1 Re2 59.70(5) 2 5
Os1 Os1 Re2 59.70(5) 2 5
Re2 Os1 Re2 90.01(5) . 5
Os2 Os1 Re2 90.01(5) . 5
C1 Os1 Os2 135.6(8) . 5
Se1 Os1 Os2 58.20(11) . 5
Se2 Os1 Os2 118.05(6) . 5
Se3 Os1 Os2 58.02(7) 2 5
Se3 Os1 Os2 118.15(9) . 5
Re1 Os1 Os2 59.70(5) 2 5
Os1 Os1 Os2 59.70(5) 2 5
Re2 Os1 Os2 90.01(5) . 5
Os2 Os1 Os2 90.01(5) . 5
Re2 Os1 Os2 0.00(11) 5 5
C1 Os1 Os1 136.1(8) . 6
Se1 Os1 Os1 58.07(5) . 6
Se2 Os1 Os1 58.07(5) . 6
Se3 Os1 Os1 118.01(6) 2 6
Se3 Os1 Os1 118.01(6) . 6
Re1 Os1 Os1 90.0 2 6
Os1 Os1 Os1 90.0 2 6
Re2 Os1 Os1 59.67(3) . 6
Os2 Os1 Os1 59.67(3) . 6
Re2 Os1 Os1 59.98(3) 5 6
Os2 Os1 Os1 59.98(3) 5 6
C2 Os2 Se3 91.83(6) . 6
C2 Os2 Se3 91.83(6) . .
Se3 Os2 Se3 176.16(13) 6 .
C2 Os2 Se2 93.0(11) . .
Se3 Os2 Se2 90.50(8) 6 .
Se3 Os2 Se2 90.50(8) . .
C2 Os2 Se1 91.8(11) . 5
Se3 Os2 Se1 89.35(8) 6 5
Se3 Os2 Se1 89.35(8) . 5
Se2 Os2 Se1 175.18(13) . 5
C2 Os2 Re1 135.4(8) . .
Se3 Os2 Re1 119.15(8) 6 .
Se3 Os2 Re1 58.50(7) . .
Se2 Os2 Re1 58.42(8) . .
Se1 Os2 Re1 117.66(9) 5 .
C2 Os2 Os1 135.4(8) . .
Se3 Os2 Os1 119.15(8) 6 .
Se3 Os2 Os1 58.50(7) . .
Se2 Os2 Os1 58.42(8) . .
Se1 Os2 Os1 117.66(9) 5 .
Re1 Os2 Os1 0.00(7) . .
C2 Os2 Re1 135.4(8) . 6
Se3 Os2 Re1 58.51(7) 6 6
Se3 Os2 Re1 119.15(8) . 6
Se2 Os2 Re1 58.42(8) . 6
Se1 Os2 Re1 117.66(9) 5 6
Re1 Os2 Re1 60.67(5) . 6
Os1 Os2 Re1 60.67(5) . 6
C2 Os2 Os1 135.4(8) . 6
Se3 Os2 Os1 58.51(7) 6 6
Se3 Os2 Os1 119.15(8) . 6
Se2 Os2 Os1 58.42(8) . 6
Se1 Os2 Os1 117.66(9) 5 6
Re1 Os2 Os1 60.67(5) . 6
Os1 Os2 Os1 60.67(5) . 6
Re1 Os2 Os1 0.00(7) 6 6
C2 Os2 Os1 134.6(8) . 5
Se3 Os2 Os1 58.16(7) 6 5
Se3 Os2 Os1 118.18(8) . 5
Se2 Os2 Os1 118.03(9) . 5
Se1 Os2 Os1 58.04(8) 5 5
Re1 Os2 Os1 89.99(5) . 5
Os1 Os2 Os1 89.99(5) . 5
Re1 Os2 Os1 59.64(5) 6 5
Os1 Os2 Os1 59.64(5) 6 5
C2 Os2 Re1 134.6(8) . 5
Se3 Os2 Re1 58.16(7) 6 5
Se3 Os2 Re1 118.18(8) . 5
Se2 Os2 Re1 118.03(9) . 5
Se1 Os2 Re1 58.04(8) 5 5
Re1 Os2 Re1 89.99(5) . 5
Os1 Os2 Re1 89.99(5) . 5
Re1 Os2 Re1 59.64(5) 6 5
Os1 Os2 Re1 59.64(5) 6 5
Os1 Os2 Re1 0.00(9) 5 5
C2 Os2 Re1 134.6(8) . 2
Se3 Os2 Re1 118.19(8) 6 2
Se3 Os2 Re1 58.15(7) . 2
Se2 Os2 Re1 118.03(9) . 2
Se1 Os2 Re1 58.04(8) 5 2
Re1 Os2 Re1 59.64(5) . 2
Os1 Os2 Re1 59.64(5) . 2
Re1 Os2 Re1 89.99(5) 6 2
Os1 Os2 Re1 89.99(5) 6 2
Os1 Os2 Re1 60.03(5) 5 2
Re1 Os2 Re1 60.03(5) 5 2
C1 Re1 Se1 93.5(8) . .
C1 Re1 Se2 92.3(8) . .
Se1 Re1 Se2 89.17(12) . .
C1 Re1 Se3 91.6(8) . 2
Se1 Re1 Se3 89.37(11) . 2
Se2 Re1 Se3 175.91(10) . 2
C1 Re1 Se3 91.2(8) . .
Se1 Re1 Se3 175.36(11) . .
Se2 Re1 Se3 90.44(11) . .
Se3 Re1 Se3 90.71(11) 2 .
C1 Re1 Re1 133.9(8) . 2
Se1 Re1 Re1 117.89(11) . 2
Se2 Re1 Re1 119.09(12) . 2
Se3 Re1 Re1 58.48(8) 2 2
Se3 Re1 Re1 58.48(8) . 2
C1 Re1 Os1 133.9(8) . 2
Se1 Re1 Os1 117.89(11) . 2
Se2 Re1 Os1 119.09(12) . 2
Se3 Re1 Os1 58.48(8) 2 2
Se3 Re1 Os1 58.48(8) . 2
Re1 Re1 Os1 0.00(7) 2 2
C1 Re1 Re2 134.4(8) . .
Se1 Re1 Re2 117.73(6) . .
Se2 Re1 Re2 58.46(11) . .
Se3 Re1 Re2 119.12(9) 2 .
Se3 Re1 Re2 58.36(7) . .
Re1 Re1 Re2 60.66(5) 2 .
Os1 Re1 Re2 60.66(5) 2 .
C1 Re1 Os2 134.4(8) . .
Se1 Re1 Os2 117.73(6) . .
Se2 Re1 Os2 58.46(11) . .
Se3 Re1 Os2 119.12(9) 2 .
Se3 Re1 Os2 58.36(7) . .
Re1 Re1 Os2 60.66(5) 2 .
Os1 Re1 Os2 60.66(5) 2 .
Re2 Re1 Os2 0.00(9) . .
C1 Re1 Re2 135.6(8) . 5
Se1 Re1 Re2 58.20(11) . 5
Se2 Re1 Re2 118.05(6) . 5
Se3 Re1 Re2 58.02(7) 2 5
Se3 Re1 Re2 118.15(9) . 5
Re1 Re1 Re2 59.70(5) 2 5
Os1 Re1 Re2 59.70(5) 2 5
Re2 Re1 Re2 90.01(5) . 5
Os2 Re1 Re2 90.01(5) . 5
C1 Re1 Os2 135.6(8) . 5
Se1 Re1 Os2 58.20(11) . 5
Se2 Re1 Os2 118.05(6) . 5
Se3 Re1 Os2 58.02(7) 2 5
Se3 Re1 Os2 118.15(9) . 5
Re1 Re1 Os2 59.70(5) 2 5
Os1 Re1 Os2 59.70(5) 2 5
Re2 Re1 Os2 90.01(5) . 5
Os2 Re1 Os2 90.01(5) . 5
Re2 Re1 Os2 0.00(11) 5 5
C1 Re1 Os1 136.1(8) . 6
Se1 Re1 Os1 58.07(5) . 6
Se2 Re1 Os1 58.07(5) . 6
Se3 Re1 Os1 118.01(6) 2 6
Se3 Re1 Os1 118.01(6) . 6
Re1 Re1 Os1 90.0 2 6
Os1 Re1 Os1 90.0 2 6
Re2 Re1 Os1 59.67(3) . 6
Os2 Re1 Os1 59.67(3) . 6
Re2 Re1 Os1 59.98(3) 5 6
Os2 Re1 Os1 59.98(3) 5 6
C2 Re2 Se3 91.83(6) . 6
C2 Re2 Se3 91.83(6) . .
Se3 Re2 Se3 176.16(13) 6 .
C2 Re2 Se2 93.0(11) . .
Se3 Re2 Se2 90.50(8) 6 .
Se3 Re2 Se2 90.50(8) . .
C2 Re2 Se1 91.8(11) . 5
Se3 Re2 Se1 89.35(8) 6 5
Se3 Re2 Se1 89.35(8) . 5
Se2 Re2 Se1 175.18(13) . 5
C2 Re2 Re1 135.4(8) . .
Se3 Re2 Re1 119.15(8) 6 .
Se3 Re2 Re1 58.50(7) . .
Se2 Re2 Re1 58.42(8) . .
Se1 Re2 Re1 117.66(9) 5 .
C2 Re2 Os1 135.4(8) . .
Se3 Re2 Os1 119.15(8) 6 .
Se3 Re2 Os1 58.50(7) . .
Se2 Re2 Os1 58.42(8) . .
Se1 Re2 Os1 117.66(9) 5 .
Re1 Re2 Os1 0.00(7) . .
C2 Re2 Re1 135.4(8) . 6
Se3 Re2 Re1 58.51(7) 6 6
Se3 Re2 Re1 119.15(8) . 6
Se2 Re2 Re1 58.42(8) . 6
Se1 Re2 Re1 117.66(9) 5 6
Re1 Re2 Re1 60.67(5) . 6
Os1 Re2 Re1 60.67(5) . 6
C2 Re2 Os1 135.4(8) . 6
Se3 Re2 Os1 58.51(7) 6 6
Se3 Re2 Os1 119.15(8) . 6
Se2 Re2 Os1 58.42(8) . 6
Se1 Re2 Os1 117.66(9) 5 6
Re1 Re2 Os1 60.67(5) . 6
Os1 Re2 Os1 60.67(5) . 6
Re1 Re2 Os1 0.00(7) 6 6
C2 Re2 Os1 134.6(8) . 5
Se3 Re2 Os1 58.16(7) 6 5
Se3 Re2 Os1 118.18(8) . 5
Se2 Re2 Os1 118.03(9) . 5
Se1 Re2 Os1 58.04(8) 5 5
Re1 Re2 Os1 89.99(5) . 5
Os1 Re2 Os1 89.99(5) . 5
Re1 Re2 Os1 59.64(5) 6 5
Os1 Re2 Os1 59.64(5) 6 5
C2 Re2 Re1 134.6(8) . 5
Se3 Re2 Re1 58.16(7) 6 5
Se3 Re2 Re1 118.18(8) . 5
Se2 Re2 Re1 118.03(9) . 5
Se1 Re2 Re1 58.04(8) 5 5
Re1 Re2 Re1 89.99(5) . 5
Os1 Re2 Re1 89.99(5) . 5
Re1 Re2 Re1 59.64(5) 6 5
Os1 Re2 Re1 59.64(5) 6 5
Os1 Re2 Re1 0.00(9) 5 5
C2 Re2 Re1 134.6(8) . 2
Se3 Re2 Re1 118.19(8) 6 2
Se3 Re2 Re1 58.15(7) . 2
Se2 Re2 Re1 118.03(9) . 2
Se1 Re2 Re1 58.04(8) 5 2
Re1 Re2 Re1 59.64(5) . 2
Os1 Re2 Re1 59.64(5) . 2
Re1 Re2 Re1 89.99(5) 6 2
Os1 Re2 Re1 89.99(5) 6 2
Os1 Re2 Re1 60.03(5) 5 2
Re1 Re2 Re1 60.03(5) 5 2
Re1 Se1 Os1 0.00(8) 6 6
Re1 Se1 Os1 63.86(10) 6 .
Os1 Se1 Os1 63.86(10) 6 .
Re1 Se1 Re1 63.86(10) 6 .
Os1 Se1 Re1 63.86(10) 6 .
Os1 Se1 Re1 0.00(8) . .
Re1 Se1 Re2 63.76(11) 6 5
Os1 Se1 Re2 63.76(11) 6 5
Os1 Se1 Re2 63.76(11) . 5
Re1 Se1 Re2 63.76(11) . 5
Re1 Se1 Os2 63.76(11) 6 5
Os1 Se1 Os2 63.76(11) 6 5
Os1 Se1 Os2 63.76(11) . 5
Re1 Se1 Os2 63.76(11) . 5
Re2 Se1 Os2 0.00(9) 5 5
Re1 Se2 Os1 0.00(9) . .
Re1 Se2 Re1 63.85(11) . 6
Os1 Se2 Re1 63.85(11) . 6
Re1 Se2 Os1 63.85(11) . 6
Os1 Se2 Os1 63.85(11) . 6
Re1 Se2 Os1 0.00(9) 6 6
Re1 Se2 Os2 63.12(11) . .
Os1 Se2 Os2 63.12(11) . .
Re1 Se2 Os2 63.12(11) 6 .
Os1 Se2 Os2 63.12(11) 6 .
Re1 Se2 Re2 63.12(11) . .
Os1 Se2 Re2 63.12(11) . .
Re1 Se2 Re2 63.12(11) 6 .
Os1 Se2 Re2 63.12(11) 6 .
Os2 Se2 Re2 0.00(8) . .
Re2 Se3 Os2 0.00(13) . .
Re2 Se3 Re1 63.82(7) . 2
Os2 Se3 Re1 63.82(7) . 2
Re2 Se3 Os1 63.82(7) . 2
Os2 Se3 Os1 63.82(7) . 2
Re1 Se3 Os1 0.00(9) 2 2
Re2 Se3 Re1 63.13(8) . .
Os2 Se3 Re1 63.13(8) . .
Re1 Se3 Re1 63.04(8) 2 .
Os1 Se3 Re1 63.04(8) 2 .
Re2 Se3 Os1 63.13(8) . .
Os2 Se3 Os1 63.13(8) . .
Re1 Se3 Os1 63.04(8) 2 .
Os1 Se3 Os1 63.04(8) 2 .
Re1 Se3 Os1 0.00(7) . .
N1 C1 Os1 174.3(31) . .
N1 C1 Re1 174.3(31) . .
Os1 C1 Re1 0.00(10) . .
N2 C2 Os2 164.5(41) . .
N2 C2 Re2 164.5(41) . .
Os2 C2 Re2 0.00(10) . .
C7 N3 C7 93.5(37) . 2_455
C7 N3 C3 113.3(18) . .
C7 N3 C3 110.6(21) 2_455 .
C7 N3 C3 110.6(21) . 2_455
C7 N3 C3 113.3(18) 2_455 2_455
C3 N3 C3 113.8(33) . 2_455
N3 C3 C4 117.8(24) . .
C3 C4 C5 105.2(24) . .
C4 C5 C6 108.9(22) . .
C8 C7 N3 117.0(28) . .
C7 C8 C9 124.2(39) . .
C10 C9 C8 119.3(38) . .

loop_
_geom_bond_atom_site_label_1
_geom_bond_atom_site_label_2
_geom_bond_distance
_geom_bond_site_symmetry_2
Os1 C1 2.13(3) .
Os1 Se1 2.516(4) .
Os1 Se2 2.516(4) .
Os1 Se3 2.518(3) 2
Os1 Se3 2.518(3) .
Os1 Re1 2.633(2) 2
Os1 Os1 2.633(2) 2
Os1 Re2 2.635(2) .
Os1 Os2 2.635(2) .
Os1 Re2 2.660(2) 5
Os1 Os2 2.660(2) 5
Os1 Os1 2.661(2) 6
Os2 C2 2.20(3) .
Os2 Se3 2.514(3) 6
Os2 Se3 2.515(3) .
Os2 Se2 2.517(5) .
Os2 Se1 2.521(5) 5
Os2 Re1 2.635(2) .
Os2 Re1 2.635(2) 6
Os2 Os1 2.635(2) 6
Os2 Os1 2.660(2) 5
Os2 Re1 2.660(2) 5
Os2 Re1 2.660(2) 2
Re1 C1 2.13(3) .
Re1 Se1 2.516(4) .
Re1 Se2 2.516(4) .
Re1 Se3 2.518(3) 2
Re1 Se3 2.518(3) .
Re1 Re1 2.633(2) 2
Re1 Os1 2.633(2) 2
Re1 Re2 2.635(2) .
Re1 Re2 2.660(2) 5
Re1 Os2 2.660(2) 5
Re1 Os1 2.661(2) 6
Re2 C2 2.20(3) .
Re2 Se3 2.514(3) 6
Re2 Se3 2.515(3) .
Re2 Se2 2.517(5) .
Re2 Se1 2.521(5) 5
Re2 Re1 2.635(2) 6
Re2 Os1 2.635(2) 6
Re2 Os1 2.660(2) 5
Re2 Re1 2.660(2) 5
Re2 Re1 2.660(2) 2
Se1 Re1 2.516(4) 6
Se1 Os1 2.516(4) 6
Se1 Re2 2.521(5) 5
Se1 Os2 2.521(5) 5
Se2 Re1 2.516(4) 6
Se2 Os1 2.516(4) 6
Se3 Re1 2.518(3) 2
Se3 Os1 2.518(3) 2
C1 N1 1.13(2) .
C2 N2 1.12(2) .
N3 C7 1.43(5) .
N3 C7 1.43(5) 2_455
N3 C3 1.46(3) .
N3 C3 1.46(3) 2_455
C3 C4 1.50(4) .
C4 C5 1.57(4) .
C5 C6 1.67(4) .
C7 C8 1.41(5) .
C8 C9 1.64(4) .
C9 C10 1.45(5) .
